data_7123079
loop_
_publ_author_name
'Krempner, Clemens'
'Brar, Amandeep'
'Unruh, Daniel K.'
'Aquino, Adelia'

_publ_section_title
;
 Lewis Acid Base Chemistry of Bestmann&#x2019;s Ylide, Ph3PCCO, and its
 Bulkier Analogue, (Cyclohexyl)3PCCO
;
_journal_name_full 'Chemical Communications'
_journal_paper_doi 10.1039/C9CC01239G
_journal_year 2019
_chemical_formula_sum 'C38 H33 Al F15 O P'
_chemical_formula_weight 848.59
_space_group_IT_number 14
_symmetry_cell_setting monoclinic
_symmetry_Int_Tables_number 14
_symmetry_space_group_name_Hall '-P 2yn'
_symmetry_space_group_name_H-M 'P 1 21/n 1'
_atom_sites_solution_hydrogens geom
_atom_sites_solution_primary dual
_atom_sites_solution_secondary difmap
_audit_creation_date 2018-11-16T15:13:28-00:00
_audit_creation_method 'WinGX routine CIF_UPDATE'
_audit_update_record
;
2018-11-28 deposited with the CCDC.    2019-02-27 downloaded from the CCDC.
;
_cell_angle_alpha 90
_cell_angle_beta 94.574(2)
_cell_angle_gamma 90
_cell_formula_units_Z 4
_cell_length_a 11.1971(15)
_cell_length_b 15.351(2)
_cell_length_c 21.663(3)
_cell_measurement_reflns_used 9970
_cell_measurement_temperature 100(2)
_cell_measurement_theta_max 26.07
_cell_measurement_theta_min 2.26
_cell_volume 3711.7(9)
_computing_cell_refinement 'Bruker SAINT'
_computing_data_collection 'Bruker APEX2'
_computing_data_reduction 'Bruker SAINT'
_computing_structure_refinement 'SHELXL-2016/6 (Sheldrick, 2016)'
_computing_structure_solution 'SHELXT 2014/5 (Sheldrick, 2014)'
_diffrn_ambient_temperature 100(2)
_diffrn_measured_fraction_theta_full 0.999
_diffrn_measured_fraction_theta_max 0.997
_diffrn_measurement_device_type 'Bruker APEX-II CCD'
_diffrn_measurement_method '\w scans'
_diffrn_radiation_monochromator graphite
_diffrn_radiation_source 'fine-focus sealed tube'
_diffrn_radiation_type MoK\a
_diffrn_radiation_wavelength 0.71073
_diffrn_reflns_av_R_equivalents 0.0335
_diffrn_reflns_av_unetI/netI 0.0333
_diffrn_reflns_Laue_measured_fraction_full 0.999
_diffrn_reflns_Laue_measured_fraction_max 0.997
_diffrn_reflns_limit_h_max 13
_diffrn_reflns_limit_h_min -14
_diffrn_reflns_limit_k_max 19
_diffrn_reflns_limit_k_min -19
_diffrn_reflns_limit_l_max 27
_diffrn_reflns_limit_l_min -27
_diffrn_reflns_number 39040
_diffrn_reflns_point_group_measured_fraction_full 0.999
_diffrn_reflns_point_group_measured_fraction_max 0.997
_diffrn_reflns_theta_full 25.242
_diffrn_reflns_theta_max 26.446
_diffrn_reflns_theta_min 1.886
_exptl_absorpt_coefficient_mu 0.205
_exptl_absorpt_correction_T_max 0.7454
_exptl_absorpt_correction_T_min 0.6879
_exptl_absorpt_correction_type multi-scan
_exptl_absorpt_process_details SADABS
_exptl_crystal_colour colourless
_exptl_crystal_density_diffrn 1.519
_exptl_crystal_description blocky
_exptl_crystal_F_000 1728
_exptl_crystal_size_max 0.475
_exptl_crystal_size_mid 0.275
_exptl_crystal_size_min 0.225
_refine_diff_density_max 0.363
_refine_diff_density_min -0.271
_refine_diff_density_rms 0.049
_refine_ls_extinction_method none
_refine_ls_goodness_of_fit_ref 1.012
_refine_ls_hydrogen_treatment constr
_refine_ls_matrix_type full
_refine_ls_number_parameters 505
_refine_ls_number_reflns 7615
_refine_ls_number_restraints 0
_refine_ls_restrained_S_all 1.012
_refine_ls_R_factor_all 0.0534
_refine_ls_R_factor_gt 0.0348
_refine_ls_shift/su_max 0.001
_refine_ls_shift/su_mean 0
_refine_ls_structure_factor_coef Fsqd
_refine_ls_weighting_details 'w=1/[\s^2^(Fo^2^)+(0.0332P)^2^+2.0638P] where P=(Fo^2^+2Fc^2^)/3'
_refine_ls_weighting_scheme calc
_refine_ls_wR_factor_gt 0.0773
_refine_ls_wR_factor_ref 0.0849
_reflns_Friedel_coverage 0
_reflns_number_gt 5895
_reflns_number_total 7615
_reflns_threshold_expression 'I > 2\s(I)'
_cod_data_source_file c9cc01239g2.cif
_cod_data_source_block 6
_cod_original_cell_volume 3711.8(9)
_cod_original_sg_symbol_H-M 'P 21/n'
_cod_database_code 7123079
_shelx_estimated_absorpt_t_min 0.909
_shelx_estimated_absorpt_t_max 0.955

loop_
_symmetry_equiv_pos_as_xyz
'x, y, z'
'-x+1/2, y+1/2, -z+1/2'
'-x, -y, -z'
'x-1/2, -y-1/2, z-1/2'

loop_
_atom_site_label
_atom_site_type_symbol
_atom_site_fract_x
_atom_site_fract_y
_atom_site_fract_z
_atom_site_U_iso_or_equiv
_atom_site_adp_type
_atom_site_occupancy
_atom_site_site_symmetry_order
_atom_site_calc_flag
_atom_site_refinement_flags_posn
_atom_site_refinement_flags_adp
P1 P 0.59375(4) 0.72209(3) 0.46874(2) 0.01882(11) Uani 1 1 d . .
Al1 Al 0.39740(4) 0.68340(3) 0.69228(2) 0.01615(12) Uani 1 1 d . .
F1 F 0.25860(9) 0.72292(8) 0.56173(5) 0.0365(3) Uani 1 1 d . .
F2 F 0.02352(10) 0.72410(8) 0.52530(5) 0.0380(3) Uani 1 1 d . .
F3 F -0.14075(9) 0.69730(7) 0.60874(5) 0.0319(3) Uani 1 1 d . .
F4 F -0.06792(9) 0.67816(7) 0.73124(5) 0.0318(3) Uani 1 1 d . .
F5 F 0.16727(9) 0.67950(7) 0.76864(4) 0.0261(2) Uani 1 1 d . .
F6 F 0.38627(10) 0.48067(7) 0.70026(5) 0.0337(3) Uani 1 1 d . .
F7 F 0.43585(10) 0.36872(7) 0.79331(6) 0.0369(3) Uani 1 1 d . .
F8 F 0.50240(10) 0.42812(8) 0.90940(5) 0.0393(3) Uani 1 1 d . .
F9 F 0.52086(11) 0.60332(8) 0.93020(5) 0.0385(3) Uani 1 1 d . .
F10 F 0.47256(9) 0.71572(6) 0.83671(5) 0.0263(2) Uani 1 1 d . .
F11 F 0.32555(9) 0.88555(7) 0.70942(5) 0.0317(3) Uani 1 1 d . .
F12 F 0.46131(11) 1.02932(7) 0.71332(6) 0.0454(3) Uani 1 1 d . .
F13 F 0.70287(11) 1.01716(8) 0.70525(6) 0.0435(3) Uani 1 1 d . .
F14 F 0.80636(9) 0.85845(8) 0.69514(5) 0.0376(3) Uani 1 1 d . .
F15 F 0.67056(9) 0.71328(7) 0.69419(5) 0.0299(3) Uani 1 1 d . .
O1 O 0.45802(11) 0.62577(8) 0.62831(5) 0.0214(3) Uani 1 1 d . .
C1 C 0.54090(16) 0.68863(12) 0.53612(8) 0.0239(4) Uani 1 1 d . .
C2 C 0.50011(15) 0.65779(11) 0.58120(8) 0.0197(4) Uani 1 1 d . .
C3 C 0.22332(15) 0.69698(11) 0.66657(8) 0.0179(4) Uani 1 1 d . .
C4 C 0.17989(16) 0.71031(12) 0.60564(8) 0.0218(4) Uani 1 1 d . .
C5 C 0.06028(16) 0.71109(12) 0.58545(8) 0.0233(4) Uani 1 1 d . .
C6 C -0.02352(15) 0.69768(11) 0.62766(9) 0.0218(4) Uani 1 1 d . .
C7 C 0.01396(15) 0.68633(11) 0.68945(8) 0.0203(4) Uani 1 1 d . .
C8 C 0.13490(15) 0.68705(11) 0.70700(8) 0.0179(4) Uani 1 1 d . .
C9 C 0.42943(14) 0.60299(11) 0.76391(8) 0.0170(4) Uani 1 1 d . .
C10 C 0.42099(15) 0.51403(11) 0.75693(8) 0.0201(4) Uani 1 1 d . .
C11 C 0.44526(15) 0.45467(11) 0.80394(9) 0.0240(4) Uani 1 1 d . .
C12 C 0.47938(16) 0.48467(12) 0.86267(9) 0.0253(4) Uani 1 1 d . .
C13 C 0.48853(16) 0.57290(13) 0.87295(8) 0.0242(4) Uani 1 1 d . .
C14 C 0.46350(15) 0.62934(11) 0.82371(8) 0.0186(4) Uani 1 1 d . .
C15 C 0.49214(15) 0.79334(11) 0.70024(7) 0.0177(4) Uani 1 1 d . .
C16 C 0.44526(16) 0.87571(12) 0.70579(8) 0.0218(4) Uani 1 1 d . .
C17 C 0.51298(18) 0.95088(12) 0.70791(9) 0.0282(4) Uani 1 1 d . .
C18 C 0.63505(18) 0.94497(12) 0.70412(8) 0.0274(4) Uani 1 1 d . .
C19 C 0.68705(16) 0.86457(13) 0.69906(8) 0.0245(4) Uani 1 1 d . .
C20 C 0.61579(16) 0.79128(12) 0.69801(8) 0.0211(4) Uani 1 1 d . .
C21 C 0.73076(15) 0.66177(11) 0.45675(8) 0.0190(4) Uani 1 1 d . .
H21 H 0.797679 0.693103 0.480696 0.023 Uiso 1 1 calc R U
C22 C 0.76101(15) 0.66155(12) 0.38863(8) 0.0203(4) Uani 1 1 d . .
H22A H 0.696423 0.631841 0.362779 0.024 Uiso 1 1 calc R U
H22B H 0.766745 0.722229 0.373676 0.024 Uiso 1 1 calc R U
C23 C 0.88018(16) 0.61446(12) 0.38263(9) 0.0246(4) Uani 1 1 d . .
H23A H 0.896999 0.61249 0.33847 0.029 Uiso 1 1 calc R U
H23B H 0.945582 0.647477 0.405461 0.029 Uiso 1 1 calc R U
C24 C 0.87775(18) 0.52226(12) 0.40793(9) 0.0279(4) Uani 1 1 d . .
H24A H 0.956887 0.494543 0.404866 0.033 Uiso 1 1 calc R U
H24B H 0.817107 0.487589 0.382882 0.033 Uiso 1 1 calc R U
C25 C 0.84770(17) 0.52293(13) 0.47528(9) 0.0288(4) Uani 1 1 d . .
H25A H 0.912506 0.552924 0.500799 0.035 Uiso 1 1 calc R U
H25B H 0.84324 0.462217 0.490333 0.035 Uiso 1 1 calc R U
C26 C 0.72892(17) 0.56875(12) 0.48315(9) 0.0269(4) Uani 1 1 d . .
H26A H 0.714719 0.571169 0.527641 0.032 Uiso 1 1 calc R U
H26B H 0.662643 0.535364 0.46137 0.032 Uiso 1 1 calc R U
C27 C 0.62328(16) 0.83851(12) 0.47601(8) 0.0213(4) Uani 1 1 d . .
H27 H 0.544071 0.866487 0.48125 0.026 Uiso 1 1 calc R U
C28 C 0.70398(17) 0.86188(12) 0.53445(8) 0.0267(4) Uani 1 1 d . .
H28A H 0.672245 0.834448 0.571136 0.032 Uiso 1 1 calc R U
H28B H 0.785859 0.839265 0.530638 0.032 Uiso 1 1 calc R U
C29 C 0.70841(17) 0.96071(13) 0.54289(9) 0.0286(4) Uani 1 1 d . .
H29A H 0.627351 0.982421 0.549914 0.034 Uiso 1 1 calc R U
H29B H 0.762438 0.97516 0.579882 0.034 Uiso 1 1 calc R U
C30 C 0.75261(18) 1.00583(13) 0.48649(9) 0.0294(4) Uani 1 1 d . .
H30A H 0.837354 0.989884 0.482605 0.035 Uiso 1 1 calc R U
H30B H 0.74861 1.069733 0.492139 0.035 Uiso 1 1 calc R U
C31 C 0.67743(18) 0.98018(12) 0.42708(9) 0.0286(4) Uani 1 1 d . .
H31A H 0.595411 1.003801 0.428475 0.034 Uiso 1 1 calc R U
H31B H 0.713001 1.006419 0.391043 0.034 Uiso 1 1 calc R U
C32 C 0.67058(17) 0.88125(12) 0.41868(8) 0.0244(4) Uani 1 1 d . .
H32A H 0.751186 0.858059 0.412319 0.029 Uiso 1 1 calc R U
H32B H 0.616703 0.867101 0.381566 0.029 Uiso 1 1 calc R U
C33 C 0.47704(15) 0.70401(12) 0.40582(8) 0.0221(4) Uani 1 1 d . .
H33 H 0.512655 0.71504 0.365661 0.027 Uiso 1 1 calc R U
C34 C 0.43394(17) 0.60889(13) 0.40611(9) 0.0293(4) Uani 1 1 d . .
H34A H 0.50129 0.56982 0.398026 0.035 Uiso 1 1 calc R U
H34B H 0.407923 0.59449 0.447522 0.035 Uiso 1 1 calc R U
C35 C 0.32955(18) 0.59325(15) 0.35694(10) 0.0369(5) Uani 1 1 d . .
H35A H 0.357898 0.601113 0.315164 0.044 Uiso 1 1 calc R U
H35B H 0.300613 0.53261 0.360168 0.044 Uiso 1 1 calc R U
C36 C 0.22680(18) 0.65622(16) 0.36545(10) 0.0386(5) Uani 1 1 d . .
H36A H 0.161315 0.645848 0.332814 0.046 Uiso 1 1 calc R U
H36B H 0.194908 0.645832 0.406137 0.046 Uiso 1 1 calc R U
C37 C 0.26943(17) 0.74970(15) 0.36193(10) 0.0365(5) Uani 1 1 d . .
H37A H 0.201907 0.789543 0.368159 0.044 Uiso 1 1 calc R U
H37B H 0.296406 0.76094 0.320244 0.044 Uiso 1 1 calc R U
C38 C 0.37272(16) 0.76852(13) 0.41098(9) 0.0286(4) Uani 1 1 d . .
H38A H 0.343214 0.764076 0.45275 0.034 Uiso 1 1 calc R U
H38B H 0.401894 0.828715 0.405612 0.034 Uiso 1 1 calc R U

loop_
_atom_site_aniso_label
_atom_site_aniso_U_11
_atom_site_aniso_U_22
_atom_site_aniso_U_33
_atom_site_aniso_U_23
_atom_site_aniso_U_13
_atom_site_aniso_U_12
P1 0.0161(2) 0.0245(3) 0.0158(2) 0.00050(19) 0.00051(17) 0.00066(18)
Al1 0.0165(3) 0.0160(3) 0.0158(3) 0.0006(2) 0.0003(2) -0.0006(2)
F1 0.0237(6) 0.0642(9) 0.0222(6) 0.0139(6) 0.0048(5) 0.0031(5)
F2 0.0295(6) 0.0640(9) 0.0192(6) 0.0034(5) -0.0066(5) 0.0056(6)
F3 0.0168(5) 0.0412(7) 0.0367(6) 0.0016(5) -0.0045(5) 0.0022(5)
F4 0.0205(6) 0.0431(7) 0.0329(6) 0.0106(5) 0.0088(5) 0.0065(5)
F5 0.0249(6) 0.0371(6) 0.0165(5) 0.0031(5) 0.0017(4) 0.0039(5)
F6 0.0487(7) 0.0232(6) 0.0280(6) -0.0064(5) -0.0041(5) -0.0084(5)
F7 0.0357(7) 0.0153(6) 0.0590(8) 0.0056(5) 0.0001(6) -0.0014(5)
F8 0.0374(7) 0.0381(7) 0.0410(7) 0.0244(6) -0.0046(5) 0.0015(5)
F9 0.0480(7) 0.0478(8) 0.0183(6) 0.0037(5) -0.0073(5) -0.0023(6)
F10 0.0344(6) 0.0196(6) 0.0244(6) -0.0046(4) -0.0007(5) 0.0001(5)
F11 0.0223(6) 0.0264(6) 0.0454(7) -0.0063(5) -0.0027(5) 0.0061(5)
F12 0.0517(8) 0.0179(6) 0.0633(9) -0.0051(6) -0.0170(6) 0.0033(5)
F13 0.0519(8) 0.0322(7) 0.0453(7) -0.0008(6) -0.0037(6) -0.0254(6)
F14 0.0211(6) 0.0496(8) 0.0425(7) -0.0098(6) 0.0051(5) -0.0137(5)
F15 0.0194(5) 0.0280(6) 0.0419(7) -0.0065(5) -0.0001(5) 0.0040(5)
O1 0.0257(7) 0.0209(7) 0.0181(6) 0.0008(5) 0.0056(5) -0.0007(5)
C1 0.0214(10) 0.0308(11) 0.0194(9) -0.0014(8) 0.0012(7) 0.0014(8)
C2 0.0176(9) 0.0197(9) 0.0213(9) -0.0039(7) -0.0006(7) 0.0011(7)
C3 0.0186(9) 0.0142(9) 0.0205(9) 0.0000(7) -0.0007(7) 0.0000(7)
C4 0.0209(9) 0.0259(10) 0.0190(9) 0.0030(7) 0.0038(7) 0.0002(7)
C5 0.0249(10) 0.0268(10) 0.0175(9) 0.0005(8) -0.0036(7) 0.0035(8)
C6 0.0153(9) 0.0185(9) 0.0304(10) -0.0004(8) -0.0056(7) 0.0019(7)
C7 0.0200(9) 0.0163(9) 0.0256(10) 0.0022(7) 0.0073(7) 0.0021(7)
C8 0.0223(9) 0.0154(9) 0.0155(8) 0.0004(7) -0.0011(7) 0.0008(7)
C9 0.0119(8) 0.0190(9) 0.0203(9) 0.0014(7) 0.0022(7) 0.0003(7)
C10 0.0177(9) 0.0197(9) 0.0225(9) -0.0028(7) 0.0000(7) -0.0014(7)
C11 0.0175(9) 0.0148(9) 0.0398(11) 0.0041(8) 0.0031(8) -0.0003(7)
C12 0.0185(9) 0.0276(10) 0.0291(10) 0.0149(8) -0.0011(8) 0.0022(8)
C13 0.0220(10) 0.0320(11) 0.0182(9) 0.0024(8) -0.0011(7) 0.0000(8)
C14 0.0149(9) 0.0167(9) 0.0243(9) -0.0010(7) 0.0016(7) 0.0009(7)
C15 0.0204(9) 0.0189(9) 0.0134(8) 0.0014(7) -0.0012(7) -0.0013(7)
C16 0.0212(9) 0.0224(10) 0.0211(9) 0.0006(7) -0.0037(7) 0.0001(7)
C17 0.0399(12) 0.0169(10) 0.0259(10) -0.0005(8) -0.0083(9) 0.0010(8)
C18 0.0342(11) 0.0252(11) 0.0217(10) 0.0009(8) -0.0049(8) -0.0158(9)
C19 0.0196(10) 0.0358(12) 0.0181(9) -0.0020(8) 0.0009(7) -0.0087(8)
C20 0.0228(9) 0.0223(10) 0.0178(9) -0.0013(7) -0.0004(7) -0.0005(7)
C21 0.0166(9) 0.0219(9) 0.0182(9) 0.0006(7) -0.0001(7) 0.0001(7)
C22 0.0234(9) 0.0183(9) 0.0192(9) -0.0011(7) 0.0017(7) 0.0007(7)
C23 0.0273(10) 0.0231(10) 0.0237(10) -0.0007(8) 0.0047(8) 0.0039(8)
C24 0.0305(11) 0.0224(10) 0.0305(11) -0.0010(8) 0.0007(8) 0.0073(8)
C25 0.0285(11) 0.0264(11) 0.0315(11) 0.0080(8) 0.0025(8) 0.0061(8)
C26 0.0259(10) 0.0287(11) 0.0264(10) 0.0084(8) 0.0033(8) 0.0028(8)
C27 0.0200(9) 0.0240(10) 0.0198(9) -0.0011(7) 0.0009(7) 0.0035(7)
C28 0.0284(10) 0.0320(11) 0.0195(9) -0.0017(8) 0.0006(8) -0.0021(8)
C29 0.0275(10) 0.0317(11) 0.0266(10) -0.0089(8) 0.0013(8) -0.0004(8)
C30 0.0310(11) 0.0240(11) 0.0332(11) -0.0031(8) 0.0026(9) -0.0007(8)
C31 0.0302(11) 0.0249(10) 0.0303(11) 0.0020(8) 0.0012(8) 0.0019(8)
C32 0.0259(10) 0.0256(10) 0.0215(9) 0.0003(8) 0.0006(8) 0.0009(8)
C33 0.0165(9) 0.0329(11) 0.0166(9) 0.0004(8) -0.0004(7) -0.0006(8)
C34 0.0273(10) 0.0338(11) 0.0258(10) 0.0003(9) -0.0035(8) -0.0052(9)
C35 0.0322(12) 0.0459(14) 0.0313(11) -0.0040(10) -0.0054(9) -0.0092(10)
C36 0.0214(11) 0.0663(16) 0.0272(11) -0.0009(10) -0.0028(8) -0.0089(10)
C37 0.0204(10) 0.0563(15) 0.0315(11) 0.0006(10) -0.0052(8) 0.0047(10)
C38 0.0198(10) 0.0369(12) 0.0284(10) 0.0000(9) -0.0023(8) 0.0046(8)

loop_
_atom_type_symbol
_atom_type_description
_atom_type_scat_dispersion_real
_atom_type_scat_dispersion_imag
_atom_type_scat_source
C C 0.0033 0.0016 'International Tables Vol C Tables 4.2.6.8 and 6.1.1.4'
H H 0 0 'International Tables Vol C Tables 4.2.6.8 and 6.1.1.4'
Al Al 0.0645 0.0514 'International Tables Vol C Tables 4.2.6.8 and 6.1.1.4'
F F 0.0171 0.0103 'International Tables Vol C Tables 4.2.6.8 and 6.1.1.4'
O O 0.0106 0.006 'International Tables Vol C Tables 4.2.6.8 and 6.1.1.4'
P P 0.1023 0.0942 'International Tables Vol C Tables 4.2.6.8 and 6.1.1.4'

loop_
_geom_angle_atom_site_label_1
_geom_angle_atom_site_label_2
_geom_angle_atom_site_label_3
_geom_angle
C1 P1 C27 107.20(9)
C1 P1 C21 108.84(8)
C27 P1 C21 111.13(8)
C1 P1 C33 108.47(9)
C27 P1 C33 109.06(8)
C21 P1 C33 111.98(8)
O1 Al1 C9 103.70(7)
O1 Al1 C15 104.42(7)
C9 Al1 C15 113.30(7)
O1 Al1 C3 104.69(7)
C9 Al1 C3 113.16(7)
C15 Al1 C3 115.92(7)
C2 O1 Al1 127.91(12)
C2 C1 P1 173.92(18)
C1 C2 O1 179.7(2)
C8 C3 C4 113.93(15)
C8 C3 Al1 123.03(12)
C4 C3 Al1 122.85(13)
F1 C4 C5 116.41(15)
F1 C4 C3 119.30(15)
C5 C4 C3 124.29(16)
F2 C5 C4 121.50(16)
F2 C5 C6 119.46(16)
C4 C5 C6 119.04(16)
F3 C6 C5 119.93(16)
F3 C6 C7 120.60(16)
C5 C6 C7 119.46(16)
F4 C7 C8 121.54(16)
F4 C7 C6 119.56(15)
C8 C7 C6 118.86(16)
F5 C8 C7 116.71(15)
F5 C8 C3 118.91(15)
C7 C8 C3 124.36(16)
C10 C9 C14 113.89(15)
C10 C9 Al1 121.50(13)
C14 C9 Al1 124.61(13)
F6 C10 C9 119.06(15)
F6 C10 C11 116.37(15)
C9 C10 C11 124.57(16)
F7 C11 C10 121.03(17)
F7 C11 C12 119.94(16)
C10 C11 C12 119.04(17)
F8 C12 C13 120.49(17)
F8 C12 C11 120.16(17)
C13 C12 C11 119.35(16)
F9 C13 C12 120.10(16)
F9 C13 C14 120.99(17)
C12 C13 C14 118.92(17)
F10 C14 C9 119.40(15)
F10 C14 C13 116.36(15)
C9 C14 C13 124.24(16)
C16 C15 C20 114.30(16)
C16 C15 Al1 125.49(13)
C20 C15 Al1 120.17(13)
F11 C16 C15 119.47(16)
F11 C16 C17 116.59(16)
C15 C16 C17 123.94(17)
F12 C17 C18 119.96(17)
F12 C17 C16 120.84(18)
C18 C17 C16 119.20(17)
F13 C18 C19 120.05(18)
F13 C18 C17 120.43(18)
C19 C18 C17 119.52(17)
F14 C19 C18 119.74(16)
F14 C19 C20 121.14(17)
C18 C19 C20 119.11(17)
F15 C20 C19 117.36(16)
F15 C20 C15 118.73(15)
C19 C20 C15 123.91(17)
C26 C21 C22 111.38(14)
C26 C21 P1 112.39(12)
C22 C21 P1 112.86(11)
C26 C21 H21 106.6
C22 C21 H21 106.6
P1 C21 H21 106.6
C23 C22 C21 110.00(14)
C23 C22 H22A 109.7
C21 C22 H22A 109.7
C23 C22 H22B 109.7
C21 C22 H22B 109.7
H22A C22 H22B 108.2
C24 C23 C22 111.60(15)
C24 C23 H23A 109.3
C22 C23 H23A 109.3
C24 C23 H23B 109.3
C22 C23 H23B 109.3
H23A C23 H23B 108
C23 C24 C25 110.56(15)
C23 C24 H24A 109.5
C25 C24 H24A 109.5
C23 C24 H24B 109.5
C25 C24 H24B 109.5
H24A C24 H24B 108.1
C24 C25 C26 111.78(15)
C24 C25 H25A 109.3
C26 C25 H25A 109.3
C24 C25 H25B 109.3
C26 C25 H25B 109.3
H25A C25 H25B 107.9
C25 C26 C21 110.40(15)
C25 C26 H26A 109.6
C21 C26 H26A 109.6
C25 C26 H26B 109.6
C21 C26 H26B 109.6
H26A C26 H26B 108.1
C32 C27 C28 110.38(15)
C32 C27 P1 114.90(12)
C28 C27 P1 112.99(12)
C32 C27 H27 105.9
C28 C27 H27 105.9
P1 C27 H27 105.9
C29 C28 C27 109.96(15)
C29 C28 H28A 109.7
C27 C28 H28A 109.7
C29 C28 H28B 109.7
C27 C28 H28B 109.7
H28A C28 H28B 108.2
C30 C29 C28 111.44(15)
C30 C29 H29A 109.3
C28 C29 H29A 109.3
C30 C29 H29B 109.3
C28 C29 H29B 109.3
H29A C29 H29B 108
C29 C30 C31 111.44(16)
C29 C30 H30A 109.3
C31 C30 H30A 109.3
C29 C30 H30B 109.3
C31 C30 H30B 109.3
H30A C30 H30B 108
C32 C31 C30 111.95(15)
C32 C31 H31A 109.2
C30 C31 H31A 109.2
C32 C31 H31B 109.2
C30 C31 H31B 109.2
H31A C31 H31B 107.9
C31 C32 C27 110.17(15)
C31 C32 H32A 109.6
C27 C32 H32A 109.6
C31 C32 H32B 109.6
C27 C32 H32B 109.6
H32A C32 H32B 108.1
C34 C33 C38 111.69(15)
C34 C33 P1 110.24(12)
C38 C33 P1 110.37(12)
C34 C33 H33 108.1
C38 C33 H33 108.1
P1 C33 H33 108.1
C35 C34 C33 111.54(16)
C35 C34 H34A 109.3
C33 C34 H34A 109.3
C35 C34 H34B 109.3
C33 C34 H34B 109.3
H34A C34 H34B 108
C36 C35 C34 110.90(17)
C36 C35 H35A 109.5
C34 C35 H35A 109.5
C36 C35 H35B 109.5
C34 C35 H35B 109.5
H35A C35 H35B 108
C37 C36 C35 110.50(17)
C37 C36 H36A 109.5
C35 C36 H36A 109.5
C37 C36 H36B 109.5
C35 C36 H36B 109.5
H36A C36 H36B 108.1
C36 C37 C38 111.49(17)
C36 C37 H37A 109.3
C38 C37 H37A 109.3
C36 C37 H37B 109.3
C38 C37 H37B 109.3
H37A C37 H37B 108
C37 C38 C33 111.24(16)
C37 C38 H38A 109.4
C33 C38 H38A 109.4
C37 C38 H38B 109.4
C33 C38 H38B 109.4
H38A C38 H38B 108

loop_
_geom_bond_atom_site_label_1
_geom_bond_atom_site_label_2
_geom_bond_distance
P1 C1 1.6977(19)
P1 C27 1.8221(19)
P1 C21 1.8281(18)
P1 C33 1.8326(17)
Al1 O1 1.8204(13)
Al1 C9 1.9929(17)
Al1 C15 1.9935(18)
Al1 C3 1.9949(18)
F1 C4 1.361(2)
F2 C5 1.350(2)
F3 C6 1.3435(19)
F4 C7 1.3447(19)
F5 C8 1.3603(18)
F6 C10 1.3581(19)
F7 C11 1.342(2)
F8 C12 1.343(2)
F9 C13 1.348(2)
F10 C14 1.3576(19)
F11 C16 1.357(2)
F12 C17 1.345(2)
F13 C18 1.342(2)
F14 C19 1.349(2)
F15 C20 1.351(2)
O1 C2 1.258(2)
C1 C2 1.207(2)
C3 C8 1.382(2)
C3 C4 1.385(2)
C4 C5 1.375(2)
C5 C6 1.377(3)
C6 C7 1.381(2)
C7 C8 1.377(2)
C9 C10 1.376(2)
C9 C14 1.381(2)
C10 C11 1.377(3)
C11 C12 1.378(3)
C12 C13 1.375(3)
C13 C14 1.385(2)
C15 C16 1.378(2)
C15 C20 1.390(2)
C16 C17 1.380(3)
C17 C18 1.379(3)
C18 C19 1.373(3)
C19 C20 1.378(2)
C21 C26 1.539(2)
C21 C22 1.540(2)
C21 H21 1
C22 C23 1.532(2)
C22 H22A 0.99
C22 H22B 0.99
C23 C24 1.519(3)
C23 H23A 0.99
C23 H23B 0.99
C24 C25 1.523(3)
C24 H24A 0.99
C24 H24B 0.99
C25 C26 1.526(3)
C25 H25A 0.99
C25 H25B 0.99
C26 H26A 0.99
C26 H26B 0.99
C27 C32 1.536(2)
C27 C28 1.538(2)
C27 H27 1
C28 C29 1.528(3)
C28 H28A 0.99
C28 H28B 0.99
C29 C30 1.521(3)
C29 H29A 0.99
C29 H29B 0.99
C30 C31 1.532(3)
C30 H30A 0.99
C30 H30B 0.99
C31 C32 1.531(3)
C31 H31A 0.99
C31 H31B 0.99
C32 H32A 0.99
C32 H32B 0.99
C33 C34 1.538(3)
C33 C38 1.542(3)
C33 H33 1
C34 C35 1.536(3)
C34 H34A 0.99
C34 H34B 0.99
C35 C36 1.525(3)
C35 H35A 0.99
C35 H35B 0.99
C36 C37 1.516(3)
C36 H36A 0.99
C36 H36B 0.99
C37 C38 1.534(3)
C37 H37A 0.99
C37 H37B 0.99
C38 H38A 0.99
C38 H38B 0.99
